data_7247429
loop_
_publ_author_name
'Xia, Zhou-An'
'Zhang, Xiangyu'
'Xi, Chang'
'Bai, Qing'
'Liu, Haichao'
'Zhang, Shi-Tong'
'Yang, Bing'

_publ_section_title
;
 Constructing a pyrene-based dimer in a crystal by adjusting the steric
 hindrance over the pyrene plane
;
_journal_issue 41
_journal_name_full CrystEngComm
_journal_page_first 5802
_journal_page_last 5809
_journal_paper_doi 10.1039/D3CE00744H
_journal_volume 25
_journal_year 2023
_chemical_formula_moiety 'C29 H17 N S'
_chemical_formula_sum 'C29 H17 N S'
_chemical_formula_weight 411.49
_chemical_name_systematic 2-(3-(pyren-1-yl)phenyl)benzo[d]thiazole
_space_group_crystal_system orthorhombic
_space_group_IT_number 61
_space_group_name_Hall '-P 2ac 2ab'
_space_group_name_H-M_alt 'P b c a'
_atom_sites_solution_hydrogens geom
_atom_sites_solution_primary dual
_audit_creation_date 2023-07-11
_audit_creation_method
;
Olex2 1.2
(compiled 2018.05.29 svn.r3508 for OlexSys, GUI svn.r5506)
;
_audit_update_record
;
2023-07-25 deposited with the CCDC.	2023-09-22 downloaded from the CCDC.
;
_cell_angle_alpha 90
_cell_angle_beta 90
_cell_angle_gamma 90
_cell_formula_units_Z 8
_cell_length_a 15.7355(6)
_cell_length_b 8.0029(3)
_cell_length_c 31.7701(13)
_cell_measurement_reflns_used 9845
_cell_measurement_temperature 293(2)
_cell_measurement_theta_max 26.71
_cell_measurement_theta_min 2.56
_cell_volume 4000.8(3)
_computing_cell_refinement 'SAINT V8.40A (?, 2016)'
_computing_data_reduction 'SAINT V8.40A (?, 2016)'
_computing_molecular_graphics 'Olex2 (Dolomanov et al., 2009)'
_computing_publication_material 'Olex2 (Dolomanov et al., 2009)'
_computing_structure_refinement 'ShelXL (Sheldrick, 2015)'
_computing_structure_solution 'ShelXT (Sheldrick, 2015)'
_diffrn_ambient_temperature 293.0
_diffrn_measured_fraction_theta_full 0.953
_diffrn_measured_fraction_theta_max 0.956
_diffrn_measurement_device_type 'Bruker APEX-II CCD'
_diffrn_measurement_method '\f and \w scans'
_diffrn_radiation_type MoK\a
_diffrn_radiation_wavelength 0.71073
_diffrn_reflns_av_R_equivalents 0.1529
_diffrn_reflns_av_unetI/netI 0.0309
_diffrn_reflns_Laue_measured_fraction_full 0.953
_diffrn_reflns_Laue_measured_fraction_max 0.956
_diffrn_reflns_limit_h_max 19
_diffrn_reflns_limit_h_min -19
_diffrn_reflns_limit_k_max 10
_diffrn_reflns_limit_k_min -10
_diffrn_reflns_limit_l_max 40
_diffrn_reflns_limit_l_min -40
_diffrn_reflns_number 146830
_diffrn_reflns_point_group_measured_fraction_full 0.953
_diffrn_reflns_point_group_measured_fraction_max 0.956
_diffrn_reflns_theta_full 25.242
_diffrn_reflns_theta_max 26.759
_diffrn_reflns_theta_min 2.564
_diffrn_standards_number 0
_exptl_absorpt_coefficient_mu 0.179
_exptl_absorpt_correction_type none
_exptl_crystal_colour colourless
_exptl_crystal_density_diffrn 1.366
_exptl_crystal_description piece
_exptl_crystal_F_000 1712
_exptl_crystal_preparation Luminescent
_exptl_crystal_recrystallization_method 'Re-crystallisation from solvent: tetrahydrofuran and methanol'
_refine_diff_density_max 1.636
_refine_diff_density_min -0.447
_refine_diff_density_rms 0.075
_refine_ls_extinction_method none
_refine_ls_goodness_of_fit_ref 0.891
_refine_ls_hydrogen_treatment constr
_refine_ls_matrix_type full
_refine_ls_number_parameters 280
_refine_ls_number_reflns 4072
_refine_ls_number_restraints 1
_refine_ls_restrained_S_all 0.899
_refine_ls_R_factor_all 0.1263
_refine_ls_R_factor_gt 0.0904
_refine_ls_shift/su_max 0.000
_refine_ls_shift/su_mean 0.000
_refine_ls_structure_factor_coef Fsqd
_refine_ls_weighting_details 'w=1/[\s^2^(Fo^2^)+(0.1354P)^2^+11.5126P] where P=(Fo^2^+2Fc^2^)/3'
_refine_ls_weighting_scheme calc
_refine_ls_wR_factor_gt 0.2221
_refine_ls_wR_factor_ref 0.2562
_reflns_Friedel_coverage 0.000
_reflns_number_gt 2804
_reflns_number_total 4072
_reflns_threshold_expression 'I > 2\s(I)'
_cod_data_source_file d3ce00744h2.cif
_cod_data_source_block Py-mBZT
_cod_depositor_comments 'Adding full bibliography for 7247429--7247431.cif.'
_cod_database_code 7247429
_shelx_shelxl_version_number 2018/3
_shelx_space_group_comment
;
The symmetry employed for this shelxl refinement is uniquely defined
by the following loop, which should always be used as a source of
symmetry information in preference to the above space-group names.
They are only intended as comments.
;
_olex2_refinement_description
;
1. Fixed Uiso
 At 1.2 times of:
  All C(H) groups
2. Rigid bond restraints
 C23, N1
 with sigma for 1-2 distances of 0.01 and sigma for 1-3 distances of 0.01
3.a Aromatic/amide H refined with riding coordinates:
 C18(H18), C13(H13), C12(H12), C28(H28), C3(H3), C2(H2), C6(H6), C5(H5),
 C22(H22), C10(H10), C27(H27), C21(H21), C20(H20), C9(H9), C26(H26), C8(H8),
 C25(H25)
;
_olex2_submission_special_instructions 'No special instructions were received'

loop_
_space_group_symop_operation_xyz
'x, y, z'
'-x+1/2, -y, z+1/2'
'-x, y+1/2, -z+1/2'
'x+1/2, -y+1/2, -z'
'-x, -y, -z'
'x-1/2, y, -z-1/2'
'x, -y-1/2, z-1/2'
'-x-1/2, y-1/2, z'

loop_
_atom_site_label
_atom_site_type_symbol
_atom_site_fract_x
_atom_site_fract_y
_atom_site_fract_z
_atom_site_U_iso_or_equiv
_atom_site_adp_type
_atom_site_occupancy
_atom_site_site_symmetry_order
_atom_site_calc_flag
_atom_site_refinement_flags_posn
_atom_site_refinement_flags_adp
_atom_site_refinement_flags_occupancy
_atom_site_disorder_assembly
_atom_site_disorder_group
S1 S 0.41636(8) 0.39188(16) 0.46225(4) 0.0559(4) Uani 1 1 d . . . . .
N1 N 0.3520(3) 0.5904(7) 0.52210(15) 0.0760(15) Uani 1 1 d . U . . .
C14 C 0.3973(2) 0.2395(5) 0.69966(12) 0.0362(8) Uani 1 1 d . . . . .
C15 C 0.3612(2) 0.2733(5) 0.73993(12) 0.0372(8) Uani 1 1 d . . . . .
C16 C 0.4097(3) 0.2430(4) 0.77735(12) 0.0382(8) Uani 1 1 d . . . . .
C1 C 0.3467(2) 0.2659(5) 0.66385(13) 0.0392(9) Uani 1 1 d . . . . .
C11 C 0.4942(3) 0.1823(5) 0.77421(13) 0.0434(9) Uani 1 1 d . . . . .
C4 C 0.2778(3) 0.3392(5) 0.74351(13) 0.0438(9) Uani 1 1 d . . . . .
C23 C 0.3846(3) 0.4360(6) 0.51482(13) 0.0440(9) Uani 1 1 d . U . . .
C7 C 0.3739(3) 0.2754(5) 0.81728(13) 0.0473(10) Uani 1 1 d . . . . .
C19 C 0.3937(3) 0.3101(5) 0.54713(13) 0.0436(9) Uani 1 1 d . . . . .
C17 C 0.3772(2) 0.2277(5) 0.62039(12) 0.0399(9) Uani 1 1 d . . . . .
C18 C 0.3689(3) 0.3462(5) 0.58848(13) 0.0405(9) Uani 1 1 d . . . . .
H18 H 0.346067 0.453127 0.594889 0.049 Uiso 1 1 calc R . . . .
C13 C 0.4836(3) 0.1835(5) 0.69793(14) 0.0444(9) Uani 1 1 d . . . . .
H13 H 0.509463 0.165270 0.671302 0.053 Uiso 1 1 calc R . . . .
C12 C 0.5293(3) 0.1558(5) 0.73347(14) 0.0453(10) Uani 1 1 d . . . . .
H12 H 0.586312 0.117749 0.731084 0.054 Uiso 1 1 calc R . . . .
C28 C 0.3858(3) 0.6654(6) 0.40981(14) 0.0537(11) Uani 1 1 d . . . . .
H28 H 0.407481 0.605358 0.386359 0.064 Uiso 1 1 calc R . . . .
C3 C 0.2316(3) 0.3691(5) 0.70705(14) 0.0473(10) Uani 1 1 d . . . . .
H3 H 0.176308 0.415877 0.708970 0.057 Uiso 1 1 calc R . . . .
C2 C 0.2653(3) 0.3315(5) 0.66790(14) 0.0471(10) Uani 1 1 d . . . . .
H2 H 0.232136 0.350834 0.643380 0.057 Uiso 1 1 calc R . . . .
C6 C 0.2895(3) 0.3420(6) 0.81953(15) 0.0553(12) Uani 1 1 d . . . . .
H6 H 0.265248 0.364242 0.846335 0.066 Uiso 1 1 calc R . . . .
C24 C 0.3523(3) 0.6767(7) 0.48332(14) 0.0513(11) Uani 1 1 d . . . . .
C5 C 0.2437(3) 0.3738(5) 0.78464(14) 0.0501(10) Uani 1 1 d . . . . .
H5 H 0.188197 0.419641 0.787206 0.060 Uiso 1 1 calc R . . . .
C22 C 0.4103(3) 0.0698(5) 0.60999(13) 0.0465(10) Uani 1 1 d . . . . .
H22 H 0.415979 -0.013444 0.631129 0.056 Uiso 1 1 calc R . . . .
C10 C 0.5393(3) 0.1513(5) 0.81139(14) 0.0514(11) Uani 1 1 d . . . . .
H10 H 0.595426 0.108196 0.809778 0.062 Uiso 1 1 calc R . . . .
C29 C 0.3833(3) 0.5940(6) 0.44868(15) 0.0502(11) Uani 1 1 d . . . . .
C27 C 0.3563(3) 0.8262(6) 0.40513(15) 0.0553(11) Uani 1 1 d . . . . .
H27 H 0.357730 0.877461 0.378164 0.066 Uiso 1 1 calc R . . . .
C21 C 0.4346(3) 0.0354(6) 0.56914(16) 0.0572(12) Uani 1 1 d . . . . .
H21 H 0.456841 -0.071619 0.562364 0.069 Uiso 1 1 calc R . . . .
C20 C 0.4267(3) 0.1556(6) 0.53782(14) 0.0539(11) Uani 1 1 d . . . . .
H20 H 0.444288 0.130866 0.509892 0.065 Uiso 1 1 calc R . . . .
C9 C 0.5039(4) 0.1821(6) 0.85023(15) 0.0627(14) Uani 1 1 d . . . . .
H9 H 0.535725 0.160704 0.875054 0.075 Uiso 1 1 calc R . . . .
C26 C 0.3251(3) 0.9133(6) 0.43874(17) 0.0585(12) Uani 1 1 d . . . . .
H26 H 0.304644 1.023949 0.434846 0.070 Uiso 1 1 calc R . . . .
C8 C 0.4226(4) 0.2438(6) 0.85318(15) 0.0582(13) Uani 1 1 d . . . . .
H8 H 0.399085 0.265420 0.880168 0.070 Uiso 1 1 calc R . . . .
C25 C 0.3228(3) 0.8400(7) 0.47937(16) 0.0614(13) Uani 1 1 d . . . . .
H25 H 0.301991 0.900078 0.503009 0.074 Uiso 1 1 calc R . . . .

loop_
_atom_site_aniso_label
_atom_site_aniso_U_11
_atom_site_aniso_U_22
_atom_site_aniso_U_33
_atom_site_aniso_U_23
_atom_site_aniso_U_13
_atom_site_aniso_U_12
S1 0.0647(8) 0.0579(7) 0.0451(6) -0.0034(5) -0.0004(5) 0.0039(6)
N1 0.053(2) 0.103(3) 0.072(3) 0.050(3) -0.029(2) -0.038(2)
C14 0.0351(18) 0.0305(18) 0.043(2) -0.0002(16) 0.0028(16) -0.0017(14)
C15 0.038(2) 0.0286(17) 0.045(2) -0.0014(15) 0.0014(16) -0.0021(15)
C16 0.046(2) 0.0263(17) 0.042(2) 0.0020(15) -0.0008(17) -0.0050(15)
C1 0.040(2) 0.039(2) 0.039(2) -0.0010(16) 0.0026(16) 0.0016(16)
C11 0.048(2) 0.0296(18) 0.052(2) 0.0014(17) -0.0091(19) -0.0015(16)
C4 0.048(2) 0.0337(19) 0.050(2) -0.0031(17) 0.0093(18) 0.0025(17)
C23 0.041(2) 0.048(2) 0.042(2) -0.0035(18) -0.0068(17) -0.0071(18)
C7 0.067(3) 0.032(2) 0.043(2) -0.0005(17) 0.003(2) -0.0068(19)
C19 0.043(2) 0.048(2) 0.040(2) -0.0051(18) -0.0058(17) -0.0067(18)
C17 0.039(2) 0.042(2) 0.039(2) -0.0011(17) -0.0033(16) -0.0018(17)
C18 0.042(2) 0.0352(19) 0.044(2) -0.0018(17) 0.0004(17) 0.0013(16)
C13 0.040(2) 0.045(2) 0.048(2) -0.0017(19) 0.0033(18) 0.0036(17)
C12 0.039(2) 0.044(2) 0.054(2) 0.0000(18) -0.0038(18) 0.0034(17)
C28 0.055(3) 0.062(3) 0.044(2) 0.000(2) 0.002(2) 0.001(2)
C3 0.038(2) 0.045(2) 0.058(3) -0.0048(19) 0.0025(18) 0.0099(18)
C2 0.042(2) 0.049(2) 0.050(2) 0.0033(19) -0.0042(18) 0.0062(18)
C6 0.070(3) 0.046(2) 0.051(3) -0.006(2) 0.018(2) -0.003(2)
C24 0.037(2) 0.069(3) 0.048(2) 0.007(2) -0.0079(18) -0.008(2)
C5 0.047(2) 0.044(2) 0.060(3) -0.007(2) 0.012(2) 0.0049(19)
C22 0.053(2) 0.044(2) 0.043(2) -0.0014(18) -0.0012(18) 0.0037(19)
C10 0.061(3) 0.038(2) 0.055(3) 0.0061(19) -0.014(2) 0.000(2)
C29 0.040(2) 0.053(3) 0.057(3) -0.001(2) -0.0076(19) -0.0070(19)
C27 0.056(3) 0.061(3) 0.049(3) 0.007(2) -0.003(2) 0.002(2)
C21 0.064(3) 0.047(2) 0.060(3) -0.012(2) 0.000(2) 0.010(2)
C20 0.062(3) 0.059(3) 0.041(2) -0.015(2) -0.001(2) 0.000(2)
C9 0.093(4) 0.047(3) 0.048(3) 0.009(2) -0.023(3) -0.006(3)
C26 0.048(3) 0.048(3) 0.080(3) 0.001(2) -0.002(2) 0.003(2)
C8 0.090(4) 0.044(2) 0.041(2) 0.0053(19) -0.002(2) -0.005(2)
C25 0.044(2) 0.084(4) 0.056(3) -0.017(3) 0.008(2) -0.004(2)

loop_
_atom_type_symbol
_atom_type_description
_atom_type_scat_dispersion_real
_atom_type_scat_dispersion_imag
_atom_type_scat_source
C C 0.0033 0.0016 'International Tables Vol C Tables 4.2.6.8 and 6.1.1.4'
H H 0.0000 0.0000 'International Tables Vol C Tables 4.2.6.8 and 6.1.1.4'
N N 0.0061 0.0033 'International Tables Vol C Tables 4.2.6.8 and 6.1.1.4'
S S 0.1246 0.1234 'International Tables Vol C Tables 4.2.6.8 and 6.1.1.4'

loop_
_geom_angle_atom_site_label_1
_geom_angle_atom_site_label_2
_geom_angle_atom_site_label_3
_geom_angle
_geom_angle_site_symmetry_1
_geom_angle_site_symmetry_3
_geom_angle_publ_flag
C29 S1 C23 87.9(2) . . ?
C23 N1 C24 107.2(5) . . ?
C15 C14 C13 118.1(4) . . ?
C1 C14 C15 118.2(3) . . ?
C1 C14 C13 123.6(4) . . ?
C14 C15 C16 120.0(3) . . ?
C4 C15 C14 120.7(4) . . ?
C4 C15 C16 119.3(4) . . ?
C11 C16 C15 119.9(4) . . ?
C7 C16 C15 120.1(4) . . ?
C7 C16 C11 120.0(4) . . ?
C14 C1 C17 122.4(3) . . ?
C2 C1 C14 120.3(4) . . ?
C2 C1 C17 117.3(4) . . ?
C16 C11 C12 118.6(4) . . ?
C10 C11 C16 118.4(4) . . ?
C10 C11 C12 123.0(4) . . ?
C15 C4 C5 119.3(4) . . ?
C3 C4 C15 118.7(4) . . ?
C3 C4 C5 122.0(4) . . ?
N1 C23 S1 116.5(3) . . ?
N1 C23 C19 123.4(4) . . ?
C19 C23 S1 120.0(3) . . ?
C16 C7 C6 118.9(4) . . ?
C8 C7 C16 118.8(4) . . ?
C8 C7 C6 122.3(4) . . ?
C18 C19 C23 119.6(4) . . ?
C20 C19 C23 120.8(4) . . ?
C20 C19 C18 119.6(4) . . ?
C18 C17 C1 120.2(4) . . ?
C18 C17 C22 118.4(4) . . ?
C22 C17 C1 121.4(4) . . ?
C17 C18 C19 121.0(4) . . ?
C12 C13 C14 121.5(4) . . ?
C13 C12 C11 121.8(4) . . ?
C29 C28 C27 118.7(5) . . ?
C2 C3 C4 120.8(4) . . ?
C3 C2 C1 121.1(4) . . ?
C5 C6 C7 121.7(4) . . ?
C29 C24 N1 117.7(5) . . ?
C29 C24 C25 119.9(4) . . ?
C25 C24 N1 122.4(5) . . ?
C6 C5 C4 120.7(4) . . ?
C21 C22 C17 120.2(4) . . ?
C9 C10 C11 121.3(5) . . ?
C28 C29 S1 127.0(4) . . ?
C28 C29 C24 122.3(5) . . ?
C24 C29 S1 110.7(4) . . ?
C26 C27 C28 120.9(5) . . ?
C22 C21 C20 120.7(4) . . ?
C19 C20 C21 120.2(4) . . ?
C8 C9 C10 120.1(4) . . ?
C27 C26 C25 120.6(5) . . ?
C9 C8 C7 121.3(5) . . ?
C24 C25 C26 117.5(4) . . ?

loop_
_geom_bond_atom_site_label_1
_geom_bond_atom_site_label_2
_geom_bond_distance
_geom_bond_site_symmetry_2
_geom_bond_publ_flag
S1 C23 1.779(4) . ?
S1 C29 1.753(5) . ?
N1 C23 1.358(7) . ?
N1 C24 1.413(6) . ?
C14 C15 1.425(5) . ?
C14 C1 1.404(6) . ?
C14 C13 1.432(5) . ?
C15 C16 1.433(5) . ?
C15 C4 1.420(6) . ?
C16 C11 1.419(6) . ?
C16 C7 1.412(6) . ?
C1 C17 1.494(5) . ?
C1 C2 1.390(6) . ?
C11 C12 1.423(6) . ?
C11 C10 1.400(6) . ?
C4 C3 1.388(6) . ?
C4 C5 1.440(6) . ?
C23 C19 1.445(6) . ?
C7 C6 1.433(7) . ?
C7 C8 1.397(6) . ?
C19 C18 1.401(6) . ?
C19 C20 1.373(6) . ?
C17 C18 1.395(6) . ?
C17 C22 1.406(6) . ?
C13 C12 1.357(6) . ?
C28 C29 1.361(6) . ?
C28 C27 1.376(7) . ?
C3 C2 1.385(6) . ?
C6 C5 1.347(7) . ?
C24 C29 1.373(7) . ?
C24 C25 1.392(7) . ?
C22 C21 1.381(6) . ?
C10 C9 1.376(7) . ?
C27 C26 1.366(7) . ?
C21 C20 1.390(7) . ?
C9 C8 1.374(7) . ?
C26 C25 1.418(8) . ?
